data_2221051
loop_
_publ_author_name
'Li, Xiao-Yan'
'Han, Yin-Feng'
'Li, Ji-Kun'

_publ_section_title
;<i>catena</i>-Poly[[[bis(4-methylbenzoato-\k^2^<i>O</i>,<i>O</i>')zinc(II)]-\m-4,4'-bipyridine-\k^2^<i>N</i>:<i>N</i>']
 tetrahydrate]
;
_journal_coeditor_code EZ2143
_journal_issue 3
_journal_name_full 'Acta Crystallographica Section E'
_journal_page_first m354
_journal_paper_doi 10.1107/S1600536809005571
_journal_volume 65
_journal_year 2009
_chemical_formula_iupac '[Zn (C7 H7 O2)2 (C10 H8 N2)], 4H2 O'
_chemical_formula_moiety 'C26 H22 N2 O4 Zn, 4(H2 O)'
_chemical_formula_sum 'C26 H30 N2 O8 Zn'
_chemical_formula_weight 563.89
_chemical_name_systematic
;
<i>catena</i>-Poly[[[bis(4-methylbenzoato-\k^2^<i>O</i>,<i>O</i>')zinc(II)]-\
\m-4,4'-bipyridine-\k^2^<i>N</i>:<i>N</i>'] tetrahydrate]
;
_space_group_IT_number 15
_symmetry_cell_setting monoclinic
_symmetry_space_group_name_Hall '-C 2yc'
_symmetry_space_group_name_H-M 'C 1 2/c 1'
_atom_sites_solution_hydrogens geom
_atom_sites_solution_primary direct
_atom_sites_solution_secondary difmap
_audit_creation_method SHELXL-97
_cell_angle_alpha 90.00
_cell_angle_beta 98.063(6)
_cell_angle_gamma 90.00
_cell_formula_units_Z 4
_cell_length_a 12.024(5)
_cell_length_b 18.803(8)
_cell_length_c 12.283(5)
_cell_measurement_reflns_used 921
_cell_measurement_temperature 298(2)
_cell_measurement_theta_max 28.06
_cell_measurement_theta_min 2.734
_cell_volume 2750(2)
_computing_cell_refinement 'SAINT-Plus (Bruker, 2003)'
_computing_data_collection 'SMART (Bruker, 2003)'
_computing_data_reduction 'SAINT-Plus (Bruker, 2003)'
_computing_molecular_graphics 'SHELXTL (Sheldrick, 2008)'
_computing_publication_material 'SHELXTL (Sheldrick, 2008)'
_computing_structure_refinement 'SHELXL97 (Sheldrick, 2008)'
_computing_structure_solution 'SHELXS97 (Sheldrick, 2008)'
_diffrn_ambient_temperature 298(2)
_diffrn_measured_fraction_theta_full 0.999
_diffrn_measured_fraction_theta_max 0.999
_diffrn_measurement_device_type 'Bruker APEX area-detector'
_diffrn_measurement_method '\f and \w'
_diffrn_radiation_monochromator graphite
_diffrn_radiation_source 'fine-focus sealed tube'
_diffrn_radiation_type MoK\a
_diffrn_radiation_wavelength 0.71073
_diffrn_reflns_av_R_equivalents 0.0650
_diffrn_reflns_av_sigmaI/netI 0.0354
_diffrn_reflns_limit_h_max 14
_diffrn_reflns_limit_h_min -14
_diffrn_reflns_limit_k_max 22
_diffrn_reflns_limit_k_min -22
_diffrn_reflns_limit_l_max 14
_diffrn_reflns_limit_l_min -14
_diffrn_reflns_number 9512
_diffrn_reflns_theta_full 25.04
_diffrn_reflns_theta_max 25.04
_diffrn_reflns_theta_min 2.02
_exptl_absorpt_coefficient_mu 0.942
_exptl_absorpt_correction_T_max 0.8195
_exptl_absorpt_correction_T_min 0.7985
_exptl_absorpt_correction_type multi-scan
_exptl_absorpt_process_details '(SADABS; Sheldrick, 2003)'
_exptl_crystal_colour yellow
_exptl_crystal_density_diffrn 1.362
_exptl_crystal_density_method 'not measured'
_exptl_crystal_description block
_exptl_crystal_F_000 1176
_exptl_crystal_size_max 0.25
_exptl_crystal_size_mid 0.23
_exptl_crystal_size_min 0.22
_refine_diff_density_max 0.411
_refine_diff_density_min -0.363
_refine_ls_extinction_method none
_refine_ls_goodness_of_fit_ref 0.903
_refine_ls_hydrogen_treatment constr
_refine_ls_matrix_type full
_refine_ls_number_parameters 169
_refine_ls_number_reflns 2439
_refine_ls_number_restraints 0
_refine_ls_restrained_S_all 0.946
_refine_ls_R_factor_all 0.0432
_refine_ls_R_factor_gt 0.0415
_refine_ls_shift/su_max 0.000
_refine_ls_shift/su_mean 0.000
_refine_ls_structure_factor_coef Fsqd
_refine_ls_weighting_details 'calc w=1/[\s^2^(Fo^2^)+(0.0704P)^2^+5.1543P] where P=(Fo^2^+2Fc^2^)/3'
_refine_ls_weighting_scheme calc
_refine_ls_wR_factor_gt 0.1173
_refine_ls_wR_factor_ref 0.1188
_reflns_number_gt 2306
_reflns_number_total 2439
_reflns_threshold_expression I>2\s(I)
_cod_data_source_file ez2143.cif
_cod_data_source_block I
_cod_depositor_comments
;
The following automatic conversions were performed:
'_symmetry_cell_setting' value 'Monoclinic' changed to 'monoclinic'
according to '/home/saulius/struct/CIF-dictionaries/cif_core.dic'
dictionary named 'cif_core.dic' version 2.4.1 from 2010-06-29.

Automatic conversion script
Id: cif_fix_enum 1527 2010-12-29 10:47:43Z saulius 

The following automatic conversions were performed:

'_symmetry_cell_setting' value 'Monoclinic' changed to 'monoclinic'
according to /home/saulius/struct/CIF-dictionaries/cif_core.dic
dictionary named 'cif_core.dic' version 2.4.1 from 2010-06-29.

Automatic conversion script
Id: cif_fix_values 1715 2011-07-08 13:25:40Z adriana 
;
_cod_original_sg_symbol_H-M 'C 2/c'
_cod_database_code 2221051
_cod_database_fobs_code 2221051

loop_
_symmetry_equiv_pos_as_xyz
'x, y, z'
'-x, y, -z+1/2'
'x+1/2, y+1/2, z'
'-x+1/2, y+1/2, -z+1/2'
'-x, -y, -z'
'x, -y, z-1/2'
'-x+1/2, -y+1/2, -z'
'x+1/2, -y+1/2, z-1/2'

loop_
_atom_site_type_symbol
_atom_site_label
_atom_site_fract_x
_atom_site_fract_y
_atom_site_fract_z
_atom_site_U_iso_or_equiv
_atom_site_adp_type
_atom_site_calc_flag
_atom_site_refinement_flags
_atom_site_occupancy
_atom_site_disorder_assembly
_atom_site_disorder_group
Zn Zn1 0.0000 0.07933(2) 0.2500 0.04633(19) Uani d SU 1 . .
O O1 0.1310(2) 0.06512(15) 0.3876(2) 0.0757(7) Uani d U 1 . .
O O2 0.1328(2) -0.00574(12) 0.2496(2) 0.0744(6) Uani d U 1 . .
N N1 0.0873(2) 0.14583(12) 0.15842(18) 0.0468(5) Uani d . 1 . .
C C1 0.1739(3) 0.01398(17) 0.3444(3) 0.0587(8) Uani d . 1 . .
C C2 0.2720(2) -0.02359(15) 0.4060(3) 0.0529(7) Uani d . 1 . .
C C3 0.2954(3) -0.01735(18) 0.5189(3) 0.0658(8) Uani d . 1 . .
H H3 0.2522 0.0127 0.5560 0.079 Uiso calc R 1 . .
C C4 0.3823(3) -0.0552(2) 0.5773(3) 0.0734(10) Uani d . 1 . .
H H4 0.3961 -0.0507 0.6534 0.088 Uiso calc R 1 . .
C C5 0.4488(3) -0.09957(19) 0.5252(3) 0.0695(9) Uani d . 1 . .
C C6 0.5420(4) -0.1422(3) 0.5892(4) 0.1006(15) Uani d . 1 . .
H H6A 0.5905 -0.1603 0.5399 0.151 Uiso calc R 1 . .
H H6B 0.5105 -0.1811 0.6252 0.151 Uiso calc R 1 . .
H H6C 0.5844 -0.1123 0.6432 0.151 Uiso calc R 1 . .
C C7 0.4265(3) -0.1047(2) 0.4118(4) 0.0744(10) Uani d . 1 . .
H H7 0.4717 -0.1335 0.3748 0.089 Uiso calc R 1 . .
C C8 0.3386(3) -0.06778(18) 0.3519(3) 0.0636(8) Uani d . 1 . .
H H8 0.3244 -0.0727 0.2759 0.076 Uiso calc R 1 . .
C C9 0.1610(3) 0.19327(18) 0.2051(2) 0.0670(9) Uani d . 1 . .
H H9 0.1695 0.1984 0.2811 0.080 Uiso calc R 1 . .
C C10 0.2254(3) 0.23496(18) 0.1467(2) 0.0650(9) Uani d . 1 . .
H H10 0.2751 0.2678 0.1831 0.078 Uiso calc R 1 . .
C C11 0.2161(2) 0.22802(13) 0.0331(2) 0.0436(6) Uani d . 1 . .
C C12 0.1406(3) 0.17860(16) -0.0138(2) 0.0528(7) Uani d . 1 . .
H H12 0.1312 0.1717 -0.0896 0.063 Uiso calc R 1 . .
C C13 0.0785(3) 0.13905(17) 0.0500(2) 0.0542(7) Uani d . 1 . .
H H13 0.0280 0.1059 0.0155 0.065 Uiso calc R 1 . .
O O3 0.0969(2) 0.14890(13) 0.70161(19) 0.0729(7) Uani d . 1 . .
H H3A 0.1086 0.1050 0.7156 0.088 Uiso d R 1 . .
H H3B 0.1308 0.1602 0.6479 0.088 Uiso d PR 0.50 A 1
H H3C 0.0269 0.1566 0.6855 0.088 Uiso d PR 0.50 B 2
O O4 0.2054(4) 0.1867(2) 0.5310(4) 0.1517(19) Uani d . 1 . .
H H4A 0.1876 0.1557 0.4813 0.182 Uiso d R 1 . .
H H4B 0.2322 0.2228 0.5021 0.182 Uiso d PR 0.50 C 1
H H4C 0.1485 0.1983 0.5610 0.182 Uiso d PR 0.50 D 2

loop_
_atom_site_aniso_label
_atom_site_aniso_U_11
_atom_site_aniso_U_22
_atom_site_aniso_U_33
_atom_site_aniso_U_12
_atom_site_aniso_U_13
_atom_site_aniso_U_23
Zn1 0.0510(3) 0.0440(3) 0.0457(3) 0.000 0.01289(19) 0.000
O1 0.0696(15) 0.0948(17) 0.0643(12) 0.0361(14) 0.0153(9) 0.0181(11)
O2 0.0714(15) 0.0537(12) 0.0922(16) 0.0085(9) -0.0095(13) 0.0086(10)
N1 0.0511(13) 0.0467(12) 0.0435(12) -0.0026(10) 0.0095(10) 0.0015(9)
C1 0.0548(18) 0.0560(17) 0.069(2) 0.0016(14) 0.0215(15) 0.0166(15)
C2 0.0486(16) 0.0478(15) 0.0642(18) 0.0014(12) 0.0150(13) 0.0029(13)
C3 0.075(2) 0.0558(17) 0.067(2) 0.0092(16) 0.0112(16) -0.0018(15)
C4 0.082(3) 0.0650(19) 0.069(2) 0.0048(19) -0.0048(18) 0.0014(17)
C5 0.0543(19) 0.0577(18) 0.093(3) 0.0000(15) -0.0008(18) 0.0053(18)
C6 0.074(3) 0.087(3) 0.134(4) 0.015(2) -0.008(3) 0.015(3)
C7 0.058(2) 0.062(2) 0.107(3) 0.0102(16) 0.0253(19) -0.005(2)
C8 0.062(2) 0.0624(18) 0.069(2) 0.0046(15) 0.0179(16) -0.0025(15)
C9 0.093(3) 0.070(2) 0.0378(14) -0.0261(18) 0.0110(15) -0.0016(14)
C10 0.086(2) 0.0665(19) 0.0415(15) -0.0329(17) 0.0068(14) -0.0032(13)
C11 0.0483(14) 0.0419(13) 0.0410(13) 0.0010(11) 0.0071(11) 0.0014(10)
C12 0.0562(17) 0.0639(17) 0.0387(13) -0.0126(14) 0.0082(12) -0.0048(12)
C13 0.0552(17) 0.0625(17) 0.0465(15) -0.0146(14) 0.0122(12) -0.0072(13)
O3 0.0812(17) 0.0674(14) 0.0682(15) 0.0017(12) 0.0035(12) 0.0014(11)
O4 0.194(4) 0.105(3) 0.183(4) -0.051(3) 0.121(4) -0.034(3)

loop_
_atom_type_symbol
_atom_type_description
_atom_type_scat_dispersion_real
_atom_type_scat_dispersion_imag
_atom_type_scat_source
C C 0.0033 0.0016 'International Tables Vol C Tables 4.2.6.8 and 6.1.1.4'
H H 0.0000 0.0000 'International Tables Vol C Tables 4.2.6.8 and 6.1.1.4'
N N 0.0061 0.0033 'International Tables Vol C Tables 4.2.6.8 and 6.1.1.4'
O O 0.0106 0.0060 'International Tables Vol C Tables 4.2.6.8 and 6.1.1.4'
Zn Zn 0.2839 1.4301 'International Tables Vol C Tables 4.2.6.8 and 6.1.1.4'

loop_
_geom_angle_atom_site_label_1
_geom_angle_atom_site_label_2
_geom_angle_atom_site_label_3
_geom_angle_site_symmetry_1
_geom_angle_site_symmetry_3
_geom_angle
_geom_angle_publ_flag
N1 Zn1 N1 2 . 105.44(13) ?
N1 Zn1 O1 2 . 91.10(10) ?
N1 Zn1 O1 . . 97.52(10) ?
N1 Zn1 O1 2 2 97.52(10) ?
N1 Zn1 O1 . 2 91.10(9) ?
O1 Zn1 O1 . 2 165.78(15) ?
N1 Zn1 O2 2 . 147.44(10) ?
N1 Zn1 O2 . . 90.82(10) ?
O1 Zn1 O2 . . 58.40(10) ?
O1 Zn1 O2 2 . 110.41(10) ?
N1 Zn1 O2 2 2 90.82(10) ?
N1 Zn1 O2 . 2 147.44(10) ?
O1 Zn1 O2 . 2 110.41(10) ?
O1 Zn1 O2 2 2 58.40(10) ?
O2 Zn1 O2 . 2 89.92(14) ?
N1 Zn1 C1 2 2 95.29(10) ?
N1 Zn1 C1 . 2 119.32(10) ?
O1 Zn1 C1 . 2 139.05(12) ?
O1 Zn1 C1 2 2 29.05(10) ?
O2 Zn1 C1 . 2 101.07(10) ?
O2 Zn1 C1 2 2 29.36(10) ?
N1 Zn1 C1 2 . 119.31(10) ?
N1 Zn1 C1 . . 95.29(10) ?
O1 Zn1 C1 . . 29.05(10) ?
O1 Zn1 C1 2 . 139.05(12) ?
O2 Zn1 C1 . . 29.36(10) ?
O2 Zn1 C1 2 . 101.07(10) ?
C1 Zn1 C1 2 . 122.60(15) ?
C1 O1 Zn1 . . 93.6(2) ?
C1 O2 Zn1 . . 88.6(2) ?
C9 N1 C13 . . 116.8(2) ?
C9 N1 Zn1 . . 122.06(19) ?
C13 N1 Zn1 . . 120.93(19) ?
O1 C1 O2 . . 119.4(3) ?
O1 C1 C2 . . 119.8(3) ?
O2 C1 C2 . . 120.8(3) ?
O1 C1 Zn1 . . 57.36(18) ?
O2 C1 Zn1 . . 62.03(18) ?
C2 C1 Zn1 . . 176.3(2) ?
C8 C2 C3 . . 118.8(3) ?
C8 C2 C1 . . 120.7(3) ?
C3 C2 C1 . . 120.4(3) ?
C4 C3 C2 . . 120.7(3) ?
C4 C3 H3 . . 119.6 ?
C2 C3 H3 . . 119.6 ?
C5 C4 C3 . . 121.3(4) ?
C5 C4 H4 . . 119.4 ?
C3 C4 H4 . . 119.4 ?
C4 C5 C7 . . 117.8(3) ?
C4 C5 C6 . . 121.3(4) ?
C7 C5 C6 . . 120.8(4) ?
C5 C6 H6A . . 109.5 ?
C5 C6 H6B . . 109.5 ?
H6A C6 H6B . . 109.5 ?
C5 C6 H6C . . 109.5 ?
H6A C6 H6C . . 109.5 ?
H6B C6 H6C . . 109.5 ?
C8 C7 C5 . . 121.6(3) ?
C8 C7 H7 . . 119.2 ?
C5 C7 H7 . . 119.2 ?
C7 C8 C2 . . 119.7(3) ?
C7 C8 H8 . . 120.2 ?
C2 C8 H8 . . 120.2 ?
N1 C9 C10 . . 123.3(3) ?
N1 C9 H9 . . 118.4 ?
C10 C9 H9 . . 118.4 ?
C9 C10 C11 . . 120.0(3) ?
C9 C10 H10 . . 120.0 ?
C11 C10 H10 . . 120.0 ?
C12 C11 C10 . . 116.2(3) ?
C12 C11 C11 . 7 122.0(3) ?
C10 C11 C11 . 7 121.8(3) ?
C13 C12 C11 . . 120.6(3) ?
C13 C12 H12 . . 119.7 ?
C11 C12 H12 . . 119.7 ?
N1 C13 C12 . . 123.2(3) ?
N1 C13 H13 . . 118.4 ?
C12 C13 H13 . . 118.4 ?
H3A O3 H3B . . 108.4 ?
H3A O3 H3C . . 110.1 ?
H3B O3 H3C . . 110.1 ?
H4A O4 H4B . . 108.7 ?
H4A O4 H4C . . 110.5 ?
H4B O4 H4C . . 110.5 ?

loop_
_geom_bond_atom_site_label_1
_geom_bond_atom_site_label_2
_geom_bond_site_symmetry_2
_geom_bond_distance
_geom_bond_publ_flag
Zn1 N1 2 2.064(2) ?
Zn1 N1 . 2.064(2) ?
Zn1 O1 . 2.159(3) ?
Zn1 O1 2 2.159(3) ?
Zn1 O2 . 2.261(3) ?
Zn1 O2 2 2.261(3) ?
Zn1 C1 2 2.559(3) ?
Zn1 C1 . 2.559(3) ?
O1 C1 . 1.245(4) ?
O2 C1 . 1.255(4) ?
N1 C9 . 1.330(4) ?
N1 C13 . 1.328(4) ?
C1 C2 . 1.487(4) ?
C2 C8 . 1.386(4) ?
C2 C3 . 1.381(5) ?
C3 C4 . 1.379(5) ?
C3 H3 . 0.9300 ?
C4 C5 . 1.374(6) ?
C4 H4 . 0.9300 ?
C5 C7 . 1.385(6) ?
C5 C6 . 1.506(5) ?
C6 H6A . 0.9600 ?
C6 H6B . 0.9600 ?
C6 H6C . 0.9600 ?
C7 C8 . 1.386(5) ?
C7 H7 . 0.9300 ?
C8 H8 . 0.9300 ?
C9 C10 . 1.372(4) ?
C9 H9 . 0.9300 ?
C10 C11 . 1.390(4) ?
C10 H10 . 0.9300 ?
C11 C12 . 1.369(4) ?
C11 C11 7 1.481(5) ?
C12 C13 . 1.374(4) ?
C12 H12 . 0.9300 ?
C13 H13 . 0.9300 ?
O3 H3A . 0.8501 ?
O3 H3B . 0.8500 ?
O3 H3C . 0.8500 ?
O4 H4A . 0.8500 ?
O4 H4B . 0.8501 ?
O4 H4C . 0.8501 ?

loop_
_geom_hbond_atom_site_label_D
_geom_hbond_atom_site_label_H
_geom_hbond_atom_site_label_A
_geom_hbond_site_symmetry_A
_geom_hbond_distance_DH
_geom_hbond_distance_HA
_geom_hbond_distance_DA
_geom_hbond_angle_DHA
O4 H4B O4 7_556 0.85 1.93 2.761(7) 167.3
O3 H3A O2 6_556 0.85 1.93 2.777(4) 178.8
